data_2224524
loop_
_publ_author_name
'Lo, Kong Mun'
'Ng, Seik Weng'

_publ_section_title
;
 Bis(trimethylphenylammonium)
 tetrabromidobis(4-chlorophenyl)stannate(IV)
;
_journal_coeditor_code XU2683
_journal_issue 12
_journal_name_full 'Acta Crystallographica Section E'
_journal_page_first m1677
_journal_paper_doi 10.1107/S160053680904940X
_journal_volume 65
_journal_year 2009
_chemical_formula_iupac '(C9 H14 N)2 [Sn Br4 (C6 H4 Cl)2]'
_chemical_formula_moiety '2(C9 H14 N +), C12 H8 Br4 Cl2 Sn 2-'
_chemical_formula_sum 'C30 H36 Br4 Cl2 N2 Sn'
_chemical_formula_weight 933.84
_chemical_name_systematic
;
Bis(trimethylphenylammonium) tetrabromidobis(4-chlorophenyl)stannate(IV)
;
_space_group_IT_number 15
_symmetry_cell_setting monoclinic
_symmetry_space_group_name_Hall '-C 2yc'
_symmetry_space_group_name_H-M 'C 1 2/c 1'
_atom_sites_solution_hydrogens geom
_atom_sites_solution_primary direct
_atom_sites_solution_secondary difmap
_audit_creation_method SHELXL-97
_cell_angle_alpha 90.00
_cell_angle_beta 113.4146(6)
_cell_angle_gamma 90.00
_cell_formula_units_Z 4
_cell_length_a 25.7930(3)
_cell_length_b 9.09370(10)
_cell_length_c 15.8303(2)
_cell_measurement_reflns_used 946
_cell_measurement_temperature 293(2)
_cell_measurement_theta_max 28.2
_cell_measurement_theta_min 2.4
_cell_volume 3407.30(7)
_computing_cell_refinement 'SAINT (Bruker, 2008)'
_computing_data_collection 'APEX2 (Bruker, 2008)'
_computing_data_reduction 'SAINT (Bruker, 2008)'
_computing_molecular_graphics 'X-SEED (Barbour, 2001)'
_computing_publication_material 'publCIF (Westrip, 2009)'
_computing_structure_refinement 'SHELXL97 (Sheldrick, 2008)'
_computing_structure_solution 'SHELXS97 (Sheldrick, 2008)'
_diffrn_ambient_temperature 293(2)
_diffrn_measured_fraction_theta_full 0.999
_diffrn_measured_fraction_theta_max 0.999
_diffrn_measurement_device_type 'Bruker SMART APEX diffractometer'
_diffrn_measurement_method '\w scans'
_diffrn_radiation_monochromator graphite
_diffrn_radiation_source 'fine-focus sealed tube'
_diffrn_radiation_type MoK\a
_diffrn_radiation_wavelength 0.71073
_diffrn_reflns_av_R_equivalents 0.0251
_diffrn_reflns_av_sigmaI/netI 0.0210
_diffrn_reflns_limit_h_max 33
_diffrn_reflns_limit_h_min -33
_diffrn_reflns_limit_k_max 11
_diffrn_reflns_limit_k_min -11
_diffrn_reflns_limit_l_max 20
_diffrn_reflns_limit_l_min -20
_diffrn_reflns_number 15816
_diffrn_reflns_theta_full 27.50
_diffrn_reflns_theta_max 27.50
_diffrn_reflns_theta_min 1.72
_diffrn_standards_decay_% 0
_diffrn_standards_interval_count 0
_diffrn_standards_interval_time 0
_diffrn_standards_number 0
_exptl_absorpt_coefficient_mu 5.620
_exptl_absorpt_correction_T_max 0.756
_exptl_absorpt_correction_T_min 0.482
_exptl_absorpt_correction_type multi-scan
_exptl_absorpt_process_details '(SADABS; Sheldrick, 1996)'
_exptl_crystal_colour Colorless
_exptl_crystal_density_diffrn 1.820
_exptl_crystal_density_method 'not measured'
_exptl_crystal_description Block
_exptl_crystal_F_000 1816
_exptl_crystal_size_max 0.30
_exptl_crystal_size_mid 0.25
_exptl_crystal_size_min 0.20
_refine_diff_density_max 1.276
_refine_diff_density_min -1.034
_refine_ls_extinction_method none
_refine_ls_goodness_of_fit_ref 1.236
_refine_ls_hydrogen_treatment constr
_refine_ls_matrix_type full
_refine_ls_number_parameters 181
_refine_ls_number_reflns 3916
_refine_ls_number_restraints 0
_refine_ls_restrained_S_all 1.236
_refine_ls_R_factor_all 0.0382
_refine_ls_R_factor_gt 0.0312
_refine_ls_shift/su_max 0.001
_refine_ls_shift/su_mean 0.001
_refine_ls_structure_factor_coef Fsqd
_refine_ls_weighting_details 'calc w=1/[\s^2^(Fo^2^)+(0.05P)^2^+5.00P] where P=(Fo^2^+2Fc^2^)/3'
_refine_ls_weighting_scheme calc
_refine_ls_wR_factor_gt 0.0937
_refine_ls_wR_factor_ref 0.0979
_reflns_number_gt 3427
_reflns_number_total 3916
_reflns_threshold_expression I>2\s(I)
_cod_data_source_file xu2683.cif
_cod_data_source_block I
_cod_depositor_comments
;
The following automatic conversions were performed:
'_symmetry_cell_setting' value 'Monoclinic' changed to 'monoclinic'
according to '/home/saulius/struct/CIF-dictionaries/cif_core.dic'
dictionary named 'cif_core.dic' version 2.4.1 from
2010-06-29.

'_exptl_absorpt_correction_type' value 'Multi-scan' changed
to 'multi-scan' according to
'/home/saulius/struct/CIF-dictionaries/cif_core.dic' dictionary named
'cif_core.dic' version 2.4.1 from 2010-06-29.

Automatic conversion script
Id: cif_fix_enum 1527 2010-12-29 10:47:43Z saulius 

The following automatic conversions were performed:

'_symmetry_cell_setting' value 'Monoclinic' changed to 'monoclinic'
according to /home/saulius/struct/CIF-dictionaries/cif_core.dic
dictionary named 'cif_core.dic' version 2.4.1 from
2010-06-29.

'_exptl_absorpt_correction_type' value 'Multi-scan'
changed to 'multi-scan' according to
/home/saulius/struct/CIF-dictionaries/cif_core.dic dictionary named
'cif_core.dic' version 2.4.1 from 2010-06-29.

Automatic conversion script
Id: cif_fix_values 1715 2011-07-08 13:25:40Z adriana 
;
_cod_original_sg_symbol_H-M 'C 2/c'
_cod_database_code 2224524
_cod_database_fobs_code 2224524

loop_
_symmetry_equiv_pos_as_xyz
'x, y, z'
'-x, y, -z+1/2'
'x+1/2, y+1/2, z'
'-x+1/2, y+1/2, -z+1/2'
'-x, -y, -z'
'x, -y, z-1/2'
'-x+1/2, -y+1/2, -z'
'x+1/2, -y+1/2, z-1/2'

loop_
_atom_site_type_symbol
_atom_site_label
_atom_site_fract_x
_atom_site_fract_y
_atom_site_fract_z
_atom_site_U_iso_or_equiv
_atom_site_adp_type
_atom_site_calc_flag
_atom_site_refinement_flags
_atom_site_occupancy
_atom_site_disorder_assembly
_atom_site_disorder_group
Sn Sn1 0.2500 0.7500 0.5000 0.02955(10) Uani d S 1 . .
Br Br1 0.183541(17) 0.69102(4) 0.59433(3) 0.04572(12) Uani d . 1 . .
Br Br2 0.292712(17) 0.99167(4) 0.60875(3) 0.04584(12) Uani d . 1 . .
Cl Cl1 0.45173(6) 0.34442(18) 0.80689(10) 0.0818(4) Uani d . 1 . .
N N1 0.13915(14) 0.2207(3) 0.5931(2) 0.0400(7) Uani d . 1 . .
C C1 0.31591(13) 0.6149(3) 0.5957(2) 0.0295(6) Uani d . 1 . .
C C2 0.30386(17) 0.4780(4) 0.6223(3) 0.0422(8) Uani d . 1 . .
H H2 0.2670 0.4426 0.5964 0.051 Uiso calc R 1 . .
C C3 0.34514(18) 0.3939(4) 0.6858(3) 0.0466(9) Uani d . 1 . .
H H3 0.3366 0.3028 0.7037 0.056 Uiso calc R 1 . .
C C4 0.39961(17) 0.4473(5) 0.7226(3) 0.0473(9) Uani d . 1 . .
C C5 0.41310(16) 0.5804(5) 0.6971(3) 0.0518(10) Uani d . 1 . .
H H5 0.4502 0.6141 0.7222 0.062 Uiso calc R 1 . .
C C6 0.37092(15) 0.6646(4) 0.6334(3) 0.0420(8) Uani d . 1 . .
H H6 0.3798 0.7556 0.6158 0.050 Uiso calc R 1 . .
C C7 0.08627(16) 0.2803(4) 0.5981(2) 0.0383(8) Uani d . 1 . .
C C8 0.0346(2) 0.2255(6) 0.5397(4) 0.0658(13) Uani d . 1 . .
H H8 0.0325 0.1501 0.4988 0.079 Uiso calc R 1 . .
C C9 -0.0136(2) 0.2830(8) 0.5424(5) 0.0817(17) Uani d . 1 . .
H H9 -0.0485 0.2469 0.5022 0.098 Uiso calc R 1 . .
C C10 -0.0121(2) 0.3909(6) 0.6018(4) 0.0702(14) Uani d . 1 . .
H H10 -0.0454 0.4290 0.6026 0.084 Uiso calc R 1 . .
C C11 0.0390(3) 0.4433(6) 0.6607(4) 0.0732(15) Uani d . 1 . .
H H11 0.0403 0.5161 0.7027 0.088 Uiso calc R 1 . .
C C12 0.0888(2) 0.3908(5) 0.6594(3) 0.0564(11) Uani d . 1 . .
H H12 0.1233 0.4291 0.6990 0.068 Uiso calc R 1 . .
C C13 0.1911(2) 0.2531(7) 0.6789(3) 0.0683(14) Uani d . 1 . .
H H13A 0.1960 0.3575 0.6867 0.102 Uiso calc R 1 . .
H H13B 0.2236 0.2107 0.6731 0.102 Uiso calc R 1 . .
H H13C 0.1867 0.2115 0.7313 0.102 Uiso calc R 1 . .
C C14 0.1361(2) 0.0572(5) 0.5795(5) 0.0728(15) Uani d . 1 . .
H H14A 0.1059 0.0337 0.5218 0.109 Uiso calc R 1 . .
H H14B 0.1292 0.0111 0.6286 0.109 Uiso calc R 1 . .
H H14C 0.1712 0.0222 0.5795 0.109 Uiso calc R 1 . .
C C15 0.1479(2) 0.2913(6) 0.5144(3) 0.0573(11) Uani d . 1 . .
H H15A 0.1171 0.2660 0.4577 0.086 Uiso calc R 1 . .
H H15B 0.1827 0.2570 0.5129 0.086 Uiso calc R 1 . .
H H15C 0.1494 0.3961 0.5221 0.086 Uiso calc R 1 . .

loop_
_atom_site_aniso_label
_atom_site_aniso_U_11
_atom_site_aniso_U_22
_atom_site_aniso_U_33
_atom_site_aniso_U_12
_atom_site_aniso_U_13
_atom_site_aniso_U_23
Sn1 0.02499(16) 0.03104(17) 0.03048(17) 0.00219(11) 0.00875(12) 0.00523(11)
Br1 0.0450(2) 0.0460(2) 0.0533(2) 0.00187(16) 0.02717(18) 0.00690(16)
Br2 0.0481(2) 0.0417(2) 0.0424(2) -0.00224(16) 0.01229(17) -0.00120(15)
Cl1 0.0651(8) 0.0921(9) 0.0723(8) 0.0379(7) 0.0105(6) 0.0363(7)
N1 0.0452(18) 0.0404(15) 0.0392(16) -0.0008(13) 0.0219(14) 0.0015(12)
C1 0.0289(15) 0.0301(14) 0.0286(14) 0.0038(12) 0.0105(12) 0.0032(11)
C2 0.040(2) 0.0401(18) 0.0415(19) -0.0019(16) 0.0111(16) 0.0051(15)
C3 0.055(2) 0.0371(18) 0.043(2) 0.0073(17) 0.0149(18) 0.0098(15)
C4 0.044(2) 0.053(2) 0.0394(19) 0.0212(18) 0.0114(16) 0.0108(17)
C5 0.0280(18) 0.062(3) 0.057(2) 0.0037(18) 0.0080(17) 0.010(2)
C6 0.0301(17) 0.0438(19) 0.048(2) 0.0015(15) 0.0110(15) 0.0100(16)
C7 0.040(2) 0.0405(18) 0.0363(18) -0.0006(15) 0.0168(16) 0.0021(14)
C8 0.049(3) 0.081(3) 0.058(3) -0.008(2) 0.012(2) -0.021(2)
C9 0.039(3) 0.102(4) 0.089(4) -0.008(3) 0.010(3) -0.007(3)
C10 0.053(3) 0.069(3) 0.099(4) 0.012(2) 0.041(3) 0.016(3)
C11 0.083(4) 0.055(3) 0.098(4) 0.009(3) 0.053(3) -0.009(3)
C12 0.051(2) 0.051(2) 0.068(3) -0.005(2) 0.024(2) -0.014(2)
C13 0.047(3) 0.105(4) 0.047(2) 0.016(3) 0.013(2) -0.003(2)
C14 0.082(4) 0.040(2) 0.120(5) 0.001(2) 0.065(4) -0.001(3)
C15 0.070(3) 0.064(3) 0.051(2) -0.006(2) 0.038(2) 0.004(2)

loop_
_atom_type_symbol
_atom_type_description
_atom_type_scat_dispersion_real
_atom_type_scat_dispersion_imag
_atom_type_scat_source
C C 0.0033 0.0016 'International Tables Vol C Tables 4.2.6.8 and 6.1.1.4'
H H 0.0000 0.0000 'International Tables Vol C Tables 4.2.6.8 and 6.1.1.4'
N N 0.0061 0.0033 'International Tables Vol C Tables 4.2.6.8 and 6.1.1.4'
Cl Cl 0.1484 0.1585 'International Tables Vol C Tables 4.2.6.8 and 6.1.1.4'
Br Br -0.2901 2.4595 'International Tables Vol C Tables 4.2.6.8 and 6.1.1.4'
Sn Sn -0.6537 1.4246 'International Tables Vol C Tables 4.2.6.8 and 6.1.1.4'

loop_
_geom_angle_atom_site_label_1
_geom_angle_atom_site_label_2
_geom_angle_atom_site_label_3
_geom_angle_site_symmetry_1
_geom_angle_site_symmetry_3
_geom_angle
_geom_angle_publ_flag
C1 Sn1 C1 7_566 . 180.0000(10) ?
C1 Sn1 Br1 7_566 . 90.29(8) ?
C1 Sn1 Br1 . . 89.71(8) ?
C1 Sn1 Br1 7_566 7_566 89.71(8) ?
C1 Sn1 Br1 . 7_566 90.29(8) ?
Br1 Sn1 Br1 . 7_566 180.0 ?
C1 Sn1 Br2 7_566 7_566 90.43(8) ?
C1 Sn1 Br2 . 7_566 89.57(8) ?
Br1 Sn1 Br2 . 7_566 90.173(13) ?
Br1 Sn1 Br2 7_566 7_566 89.827(12) ?
C1 Sn1 Br2 7_566 . 89.57(8) ?
C1 Sn1 Br2 . . 90.43(8) ?
Br1 Sn1 Br2 . . 89.827(12) ?
Br1 Sn1 Br2 7_566 . 90.173(13) ?
Br2 Sn1 Br2 7_566 . 180.000(10) ?
C14 N1 C15 . . 108.9(4) ?
C14 N1 C7 . . 111.7(3) ?
C15 N1 C7 . . 109.3(3) ?
C14 N1 C13 . . 107.4(4) ?
C15 N1 C13 . . 107.0(4) ?
C7 N1 C13 . . 112.5(3) ?
C6 C1 C2 . . 118.6(3) ?
C6 C1 Sn1 . . 120.4(2) ?
C2 C1 Sn1 . . 121.0(3) ?
C3 C2 C1 . . 121.4(4) ?
C3 C2 H2 . . 119.3 ?
C1 C2 H2 . . 119.3 ?
C2 C3 C4 . . 118.6(4) ?
C2 C3 H3 . . 120.7 ?
C4 C3 H3 . . 120.7 ?
C5 C4 C3 . . 121.6(3) ?
C5 C4 Cl1 . . 119.5(3) ?
C3 C4 Cl1 . . 118.8(3) ?
C4 C5 C6 . . 119.2(4) ?
C4 C5 H5 . . 120.4 ?
C6 C5 H5 . . 120.4 ?
C5 C6 C1 . . 120.6(4) ?
C5 C6 H6 . . 119.7 ?
C1 C6 H6 . . 119.7 ?
C12 C7 C8 . . 119.8(4) ?
C12 C7 N1 . . 120.8(4) ?
C8 C7 N1 . . 119.4(4) ?
C9 C8 C7 . . 119.4(5) ?
C9 C8 H8 . . 120.3 ?
C7 C8 H8 . . 120.3 ?
C8 C9 C10 . . 121.7(5) ?
C8 C9 H9 . . 119.1 ?
C10 C9 H9 . . 119.1 ?
C11 C10 C9 . . 118.9(5) ?
C11 C10 H10 . . 120.5 ?
C9 C10 H10 . . 120.5 ?
C10 C11 C12 . . 121.5(5) ?
C10 C11 H11 . . 119.2 ?
C12 C11 H11 . . 119.2 ?
C11 C12 C7 . . 118.6(5) ?
C11 C12 H12 . . 120.7 ?
C7 C12 H12 . . 120.7 ?
N1 C13 H13A . . 109.5 ?
N1 C13 H13B . . 109.5 ?
H13A C13 H13B . . 109.5 ?
N1 C13 H13C . . 109.5 ?
H13A C13 H13C . . 109.5 ?
H13B C13 H13C . . 109.5 ?
N1 C14 H14A . . 109.5 ?
N1 C14 H14B . . 109.5 ?
H14A C14 H14B . . 109.5 ?
N1 C14 H14C . . 109.5 ?
H14A C14 H14C . . 109.5 ?
H14B C14 H14C . . 109.5 ?
N1 C15 H15A . . 109.5 ?
N1 C15 H15B . . 109.5 ?
H15A C15 H15B . . 109.5 ?
N1 C15 H15C . . 109.5 ?
H15A C15 H15C . . 109.5 ?
H15B C15 H15C . . 109.5 ?

loop_
_geom_bond_atom_site_label_1
_geom_bond_atom_site_label_2
_geom_bond_site_symmetry_2
_geom_bond_distance
_geom_bond_publ_flag
Sn1 C1 7_566 2.156(3) ?
Sn1 C1 . 2.156(3) y
Sn1 Br1 . 2.7368(4) y
Sn1 Br1 7_566 2.7368(4) ?
Sn1 Br2 7_566 2.7386(4) ?
Sn1 Br2 . 2.7386(4) y
Cl1 C4 . 1.743(4) ?
N1 C14 . 1.499(5) ?
N1 C15 . 1.495(5) ?
N1 C7 . 1.499(5) ?
N1 C13 . 1.510(6) ?
C1 C6 . 1.379(5) ?
C1 C2 . 1.389(5) ?
C2 C3 . 1.371(5) ?
C2 H2 . 0.9300 ?
C3 C4 . 1.378(6) ?
C3 H3 . 0.9300 ?
C4 C5 . 1.364(6) ?
C5 C6 . 1.384(5) ?
C5 H5 . 0.9300 ?
C6 H6 . 0.9300 ?
C7 C12 . 1.380(6) ?
C7 C8 . 1.380(6) ?
C8 C9 . 1.365(8) ?
C8 H8 . 0.9300 ?
C9 C10 . 1.349(8) ?
C9 H9 . 0.9300 ?
C10 C11 . 1.362(8) ?
C10 H10 . 0.9300 ?
C11 C12 . 1.377(7) ?
C11 H11 . 0.9300 ?
C12 H12 . 0.9300 ?
C13 H13A . 0.9600 ?
C13 H13B . 0.9600 ?
C13 H13C . 0.9600 ?
C14 H14A . 0.9600 ?
C14 H14B . 0.9600 ?
C14 H14C . 0.9600 ?
C15 H15A . 0.9600 ?
C15 H15B . 0.9600 ?
C15 H15C . 0.9600 ?

loop_
_geom_hbond_atom_site_label_D
_geom_hbond_atom_site_label_H
_geom_hbond_atom_site_label_A
_geom_hbond_site_symmetry_A
_geom_hbond_distance_DH
_geom_hbond_distance_HA
_geom_hbond_distance_DA
_geom_hbond_angle_DHA
_geom_hbond_publ_flag
C15 H15C Br1 . 0.96 2.91 3.839(5) 163 y

loop_
_geom_torsion_atom_site_label_1
_geom_torsion_atom_site_label_2
_geom_torsion_atom_site_label_3
_geom_torsion_atom_site_label_4
_geom_torsion_site_symmetry_1
_geom_torsion_site_symmetry_2
_geom_torsion_site_symmetry_3
_geom_torsion_site_symmetry_4
_geom_torsion
_geom_torsion_publ_flag
Br1 Sn1 C1 C6 . . . . -133.2(3) ?
Br1 Sn1 C1 C6 7_566 . . . 46.8(3) ?
Br2 Sn1 C1 C6 7_566 . . . 136.6(3) ?
Br2 Sn1 C1 C6 . . . . -43.4(3) ?
Br1 Sn1 C1 C2 . . . . 45.3(3) ?
Br1 Sn1 C1 C2 7_566 . . . -134.7(3) ?
Br2 Sn1 C1 C2 7_566 . . . -44.8(3) ?
Br2 Sn1 C1 C2 . . . . 135.2(3) ?
C6 C1 C2 C3 . . . . 1.2(6) ?
Sn1 C1 C2 C3 . . . . -177.4(3) ?
C1 C2 C3 C4 . . . . -0.8(6) ?
C2 C3 C4 C5 . . . . -0.2(6) ?
C2 C3 C4 Cl1 . . . . 177.4(3) ?
C3 C4 C5 C6 . . . . 0.7(7) ?
Cl1 C4 C5 C6 . . . . -176.9(3) ?
C4 C5 C6 C1 . . . . -0.2(7) ?
C2 C1 C6 C5 . . . . -0.7(6) ?
Sn1 C1 C6 C5 . . . . 177.9(3) ?
C14 N1 C7 C12 . . . . 140.8(5) ?
C15 N1 C7 C12 . . . . -98.7(5) ?
C13 N1 C7 C12 . . . . 20.0(5) ?
C14 N1 C7 C8 . . . . -40.4(6) ?
C15 N1 C7 C8 . . . . 80.2(5) ?
C13 N1 C7 C8 . . . . -161.2(4) ?
C12 C7 C8 C9 . . . . 0.9(8) ?
N1 C7 C8 C9 . . . . -178.0(5) ?
C7 C8 C9 C10 . . . . -1.0(10) ?
C8 C9 C10 C11 . . . . -0.1(10) ?
C9 C10 C11 C12 . . . . 1.4(9) ?
C10 C11 C12 C7 . . . . -1.5(8) ?
C8 C7 C12 C11 . . . . 0.3(7) ?
N1 C7 C12 C11 . . . . 179.2(4) ?
